data_4505424
loop_
_publ_author_name
'Ma, Bao-Qing'
'Coppens, Philip'

_publ_section_title
;
 Variable Conformation of Benzophenone in a Series of Resorcinarene-Based
 Supramolecular Frameworks
;
_journal_issue 6
_journal_name_full 'Crystal Growth &amp; Design'
_journal_page_first 1377
_journal_paper_doi 10.1021/cg0499562
_journal_volume 4
_journal_year 2004
_chemical_formula_sum 'C135 H136 N8 O18'
_chemical_formula_weight 2158.52
_chemical_name_systematic
; 
 ? 
;
_space_group_IT_number 2
_symmetry_cell_setting triclinic
_symmetry_space_group_name_Hall '-P 1'
_symmetry_space_group_name_H-M 'P -1'
_atom_sites_solution_hydrogens geom
_atom_sites_solution_primary direct
_atom_sites_solution_secondary difmap
_audit_creation_method SHELXL-97
_cell_angle_alpha 104.510(7)
_cell_angle_beta 97.062(7)
_cell_angle_gamma 96.513(7)
_cell_formula_units_Z 2
_cell_length_a 11.7974(18)
_cell_length_b 15.869(2)
_cell_length_c 31.374(5)
_cell_measurement_temperature 90(1)
_cell_volume 5579.2(14)
_computing_cell_refinement SMART
_computing_data_collection SMART
_computing_data_reduction SAINT
_computing_molecular_graphics XP
_computing_publication_material XCIF
_computing_structure_refinement 'SHELXL-97 (Sheldrick, 1997)'
_computing_structure_solution 'SHELXS-97 (Sheldrick, 1990)'
_diffrn_ambient_temperature 90(1)
_diffrn_measured_fraction_theta_full 0.838
_diffrn_measured_fraction_theta_max 0.838
_diffrn_measurement_device_type 'SMART CCD 1000'
_diffrn_radiation_monochromator graphite
_diffrn_radiation_source 'fine-focus sealed tube'
_diffrn_radiation_type MoK\a
_diffrn_radiation_wavelength 0.71073
_diffrn_reflns_av_R_equivalents 0.1498
_diffrn_reflns_av_sigmaI/netI 0.2013
_diffrn_reflns_limit_h_max 16
_diffrn_reflns_limit_h_min -16
_diffrn_reflns_limit_k_max 19
_diffrn_reflns_limit_k_min -22
_diffrn_reflns_limit_l_max 44
_diffrn_reflns_limit_l_min -45
_diffrn_reflns_number 55315
_diffrn_reflns_theta_full 31.10
_diffrn_reflns_theta_max 31.10
_diffrn_reflns_theta_min 0.68
_exptl_absorpt_coefficient_mu 0.085
_exptl_crystal_colour yellow
_exptl_crystal_density_diffrn 1.285
_exptl_crystal_density_method 'not measured'
_exptl_crystal_description plate
_exptl_crystal_F_000 2292
_exptl_crystal_size_max 0.24
_exptl_crystal_size_mid 0.18
_exptl_crystal_size_min 0.08
_refine_diff_density_max 0.753
_refine_diff_density_min -0.540
_refine_diff_density_rms 0.096
_refine_ls_extinction_method none
_refine_ls_goodness_of_fit_ref 0.930
_refine_ls_hydrogen_treatment mixed
_refine_ls_matrix_type fullcycle
_refine_ls_number_parameters 1973
_refine_ls_number_reflns 30065
_refine_ls_number_restraints 0
_refine_ls_restrained_S_all 0.930
_refine_ls_R_factor_all 0.1943
_refine_ls_R_factor_gt 0.0867
_refine_ls_shift/su_max 0.856
_refine_ls_shift/su_mean 0.001
_refine_ls_structure_factor_coef Fsqd
_refine_ls_weighting_details 'calc w=1/[\s^2^(Fo^2^)+(0.1262P)^2^+0.0000P] where P=(Fo^2^+2Fc^2^)/3'
_refine_ls_weighting_scheme calc
_refine_ls_wR_factor_gt 0.2148
_refine_ls_wR_factor_ref 0.2765
_reflns_number_gt 12326
_reflns_number_total 30065
_reflns_threshold_expression >2sigma(I)
_cod_data_source_file cg0499562si20040122_042232.cif
_cod_data_source_block p-1
_cod_original_cell_volume 5579.1(14)
_cod_original_sg_symbol_H-M P-1
_cod_database_code 4505424

loop_
_symmetry_equiv_pos_as_xyz
'x, y, z'
'-x, -y, -z'

loop_
_atom_site_label
_atom_site_type_symbol
_atom_site_fract_x
_atom_site_fract_y
_atom_site_fract_z
_atom_site_U_iso_or_equiv
_atom_site_adp_type
_atom_site_occupancy
_atom_site_symmetry_multiplicity
_atom_site_calc_flag
_atom_site_refinement_flags
O1 O 0.1987(2) -0.44110(16) 0.58629(8) 0.0222(5) Uani 1 1 d .
O2 O 0.4731(2) -0.31219(18) 0.51145(9) 0.0281(6) Uani 1 1 d .
O3 O 0.5776(2) -0.1406(2) 0.52754(10) 0.0364(7) Uani 1 1 d .
O4 O 0.5398(2) 0.14808(19) 0.60205(9) 0.0320(6) Uani 1 1 d .
O5 O 0.4036(2) 0.23075(18) 0.66108(8) 0.0280(6) Uani 1 1 d .
O6 O 0.1343(2) 0.11486(18) 0.74254(8) 0.0260(6) Uani 1 1 d .
O7 O 0.1048(2) -0.05779(18) 0.74304(8) 0.0307(6) Uani 1 1 d .
O8 O 0.1449(2) -0.34078(17) 0.66433(9) 0.0272(6) Uani 1 1 d .
O9 O 0.7919(3) -0.0731(2) 0.70533(12) 0.0564(9) Uani 1 1 d .
O10' O 1.148(3) -0.3922(12) 0.8544(6) 0.203(15) Uani 0.364(9) 1 d P
O10 O 1.0186(5) -0.3737(7) 0.8615(2) 0.114(4) Uani 0.636(9) 1 d P
O11 O 0.4639(3) -0.42167(19) 0.75493(8) 0.0338(7) Uani 1 1 d .
O12 O 0.3998(2) -0.14264(18) 0.83182(9) 0.0319(6) Uani 1 1 d .
O13 O 0.3146(2) -0.05815(17) 0.90606(8) 0.0210(5) Uani 1 1 d .
O14 O 0.05040(19) -0.19024(17) 0.98417(8) 0.0227(5) Uani 1 1 d .
O15 O -0.0387(2) -0.36067(19) 0.97884(10) 0.0323(6) Uani 1 1 d .
O16 O 0.0110(2) -0.64389(19) 0.90246(10) 0.0329(6) Uani 1 1 d .
O17 O 0.1399(2) -0.70416(18) 0.83841(9) 0.0280(6) Uani 1 1 d .
O18 O 0.4092(2) -0.58805(17) 0.75790(8) 0.0261(6) Uani 1 1 d .
C1 C 0.1580(3) -0.3193(2) 0.55886(11) 0.0190(7) Uani 1 1 d .
C2 C 0.2316(3) -0.3792(2) 0.56462(11) 0.0189(7) Uani 1 1 d .
C3 C 0.3375(3) -0.3765(2) 0.54874(12) 0.0217(7) Uani 1 1 d .
C4 C 0.3681(3) -0.3155(2) 0.52681(11) 0.0216(7) Uani 1 1 d .
C5 C 0.2960(3) -0.2553(2) 0.51902(11) 0.0201(7) Uani 1 1 d .
C6 C 0.1930(3) -0.2587(2) 0.53606(11) 0.0191(7) Uani 1 1 d .
C7 C 0.3287(3) -0.1894(3) 0.49301(12) 0.0243(8) Uani 1 1 d .
C8 C 0.2288(3) -0.1822(3) 0.45888(12) 0.0274(8) Uani 1 1 d .
C9 C 0.1779(4) -0.2699(3) 0.42679(14) 0.0339(9) Uani 1 1 d .
C10 C 0.3837(3) -0.1008(3) 0.52350(12) 0.0257(8) Uani 1 1 d .
C11 C 0.5039(3) -0.0805(3) 0.53801(12) 0.0275(8) Uani 1 1 d .
C12 C 0.5530(3) 0.0025(3) 0.56423(13) 0.0286(9) Uani 1 1 d .
C13 C 0.4849(3) 0.0668(3) 0.57677(12) 0.0271(8) Uani 1 1 d .
C14 C 0.3638(3) 0.0501(3) 0.56388(11) 0.0245(8) Uani 1 1 d .
C15 C 0.3187(3) -0.0341(3) 0.53789(11) 0.0243(8) Uani 1 1 d .
C16 C 0.2884(3) 0.1200(3) 0.57711(11) 0.0243(8) Uani 1 1 d .
C17 C 0.1882(3) 0.1151(3) 0.53977(12) 0.0286(9) Uani 1 1 d .
C18 C 0.1226(4) 0.1913(3) 0.55025(15) 0.0370(10) Uani 1 1 d .
C19 C 0.2472(3) 0.1185(2) 0.62150(11) 0.0234(8) Uani 1 1 d .
C20 C 0.3065(3) 0.1737(2) 0.66173(12) 0.0244(8) Uani 1 1 d .
C21 C 0.2701(3) 0.1725(2) 0.70196(12) 0.0231(8) Uani 1 1 d .
C22 C 0.1734(3) 0.1160(2) 0.70278(11) 0.0218(7) Uani 1 1 d .
C23 C 0.1112(3) 0.0574(2) 0.66359(11) 0.0215(7) Uani 1 1 d .
C24 C 0.1520(3) 0.0612(3) 0.62381(12) 0.0230(8) Uani 1 1 d .
C25 C 0.0069(3) -0.0082(2) 0.66426(12) 0.0230(8) Uani 1 1 d .
C26 C -0.0942(3) -0.0098(3) 0.62813(12) 0.0261(8) Uani 1 1 d .
C27 C -0.1342(4) 0.0800(3) 0.63612(15) 0.0385(10) Uani 1 1 d .
C28 C 0.0398(3) -0.0990(2) 0.66297(11) 0.0195(7) Uani 1 1 d .
C29 C 0.0867(3) -0.1180(2) 0.70212(11) 0.0232(8) Uani 1 1 d .
C30 C 0.1163(3) -0.2004(2) 0.70139(11) 0.0231(8) Uani 1 1 d .
C31 C 0.1062(3) -0.2638(2) 0.66132(11) 0.0201(7) Uani 1 1 d .
C32 C 0.0576(3) -0.2483(2) 0.62134(11) 0.0186(7) Uani 1 1 d .
C33 C 0.0267(3) -0.1657(2) 0.62385(11) 0.0188(7) Uani 1 1 d .
C34 C 0.0447(3) -0.3194(2) 0.57748(11) 0.0171(7) Uani 1 1 d .
C35 C -0.0565(3) -0.3140(2) 0.54275(11) 0.0198(7) Uani 1 1 d .
C36 C -0.0798(3) -0.3927(3) 0.50224(12) 0.0255(8) Uani 1 1 d .
C37 C 0.9446(4) -0.6104(3) 0.79195(15) 0.0465(12) Uani 1 1 d .
C38 C 0.8612(4) -0.5765(3) 0.76842(15) 0.0448(11) Uani 1 1 d .
C39 C 0.8112(3) -0.6239(3) 0.72501(13) 0.0286(8) Uani 1 1 d .
C40 C 0.8538(3) -0.6998(3) 0.70729(14) 0.0305(9) Uani 1 1 d .
C41 C 0.9396(3) -0.7268(3) 0.73327(14) 0.0330(9) Uani 1 1 d .
C42 C 0.7189(3) -0.5898(3) 0.70158(13) 0.0326(9) Uani 1 1 d .
C43 C 0.6508(3) -0.6312(3) 0.66395(13) 0.0241(8) Uani 1 1 d .
C44 C 0.5564(3) -0.5954(2) 0.64239(11) 0.0195(7) Uani 1 1 d .
C45 C 0.5200(3) -0.5174(3) 0.66335(13) 0.0289(9) Uani 1 1 d .
C46 C 0.4283(3) -0.4895(3) 0.64210(13) 0.0300(9) Uani 1 1 d .
C47 C 0.4094(3) -0.6058(2) 0.58081(12) 0.0224(8) Uani 1 1 d .
C48 C 0.4999(3) -0.6394(3) 0.59967(12) 0.0238(8) Uani 1 1 d .
C49 C 1.1670(4) -0.5310(3) 0.72273(15) 0.0422(11) Uani 1 1 d .
C50 C 1.0742(4) -0.5019(3) 0.70181(14) 0.0351(9) Uani 1 1 d .
C51 C 1.0390(3) -0.5408(3) 0.65607(13) 0.0283(9) Uani 1 1 d .
C52 C 1.0993(3) -0.6042(3) 0.63502(13) 0.0292(8) Uani 1 1 d .
C53 C 1.1900(3) -0.6292(3) 0.65852(13) 0.0294(9) Uani 1 1 d .
C54 C 0.9441(3) -0.5134(3) 0.63049(14) 0.0301(9) Uani 1 1 d .
C55 C 0.8843(3) -0.4496(3) 0.64494(13) 0.0321(9) Uani 1 1 d .
C56 C 0.7917(3) -0.4246(3) 0.61700(12) 0.0275(8) Uani 1 1 d .
C57 C 0.7622(4) -0.3406(3) 0.62937(14) 0.0389(11) Uani 1 1 d .
C58 C 0.6783(4) -0.3176(3) 0.60158(15) 0.0376(10) Uani 1 1 d .
C59 C 0.6505(3) -0.4520(3) 0.55198(15) 0.0345(10) Uani 1 1 d .
C60 C 0.7322(3) -0.4813(3) 0.57764(15) 0.0344(10) Uani 1 1 d .
C61 C 0.5133(4) -0.1376(3) 0.72685(15) 0.0408(11) Uani 1 1 d .
C62 C 0.3987(4) -0.1286(3) 0.71392(16) 0.0463(12) Uani 1 1 d .
C63 C 0.3660(4) -0.1105(3) 0.67265(16) 0.0483(12) Uani 1 1 d .
C64 C 0.4457(4) -0.1002(3) 0.64628(16) 0.0511(13) Uani 1 1 d .
C65 C 0.5624(4) -0.1061(3) 0.65900(15) 0.0409(11) Uani 1 1 d .
C66 C 0.5935(4) -0.1255(3) 0.69988(13) 0.0338(9) Uani 1 1 d .
C67 C 0.7193(4) -0.1276(3) 0.71426(14) 0.0404(11) Uani 1 1 d .
C68 C 0.7605(4) -0.1882(3) 0.73949(14) 0.0374(10) Uani 1 1 d .
C69 C 0.6887(4) -0.2659(3) 0.74122(14) 0.0390(10) Uani 1 1 d .
C70 C 0.7371(4) -0.3206(3) 0.76350(14) 0.0404(11) Uani 1 1 d .
C71 C 0.8498(4) -0.3061(3) 0.78250(17) 0.0475(12) Uani 1 1 d .
C72 C 0.9196(4) -0.2294(3) 0.78008(16) 0.0469(12) Uani 1 1 d .
H72A H 0.9969 -0.2170 0.7931 0.056 Uiso 1 1 calc R
C73 C 0.8730(4) -0.1737(3) 0.75850(14) 0.0417(11) Uani 1 1 d .
C74' C 1.1809(11) -0.4089(8) 0.8529(5) 0.085(4) Uani 0.636(9) 1 d P
C74 C 1.1324(11) -0.3381(10) 0.7994(5) 0.051(4) Uani 0.364(9) 1 d P
C75 C 1.1372(7) -0.3339(5) 0.8431(4) 0.146(4) Uani 1 1 d .
C101 C 0.5058(3) -0.3830(2) 0.83622(11) 0.0204(7) Uani 1 1 d .
C102 C 0.4675(3) -0.3638(3) 0.79630(12) 0.0259(8) Uani 1 1 d .
C103 C 0.4326(3) -0.2833(3) 0.79644(12) 0.0285(8) Uani 1 1 d .
C104 C 0.4361(3) -0.2199(2) 0.83601(12) 0.0239(8) Uani 1 1 d .
C105 C 0.4761(3) -0.2352(2) 0.87702(11) 0.0184(7) Uani 1 1 d .
C106 C 0.5082(3) -0.3177(2) 0.87513(11) 0.0183(7) Uani 1 1 d .
C107 C 0.4825(3) -0.1659(2) 0.92089(11) 0.0163(7) Uani 1 1 d .
C108 C 0.5836(3) -0.1697(2) 0.95621(11) 0.0191(7) Uani 1 1 d .
C109 C 0.5977(3) -0.0933(3) 0.99830(12) 0.0233(8) Uani 1 1 d .
C110 C 0.3677(3) -0.1706(2) 0.93830(10) 0.0154(7) Uani 1 1 d .
C111 C 0.2868(3) -0.1176(2) 0.92945(11) 0.0167(7) Uani 1 1 d .
C112 C 0.1800(3) -0.1247(2) 0.94424(12) 0.0206(7) Uani 1 1 d .
C113 C 0.1549(2) -0.1831(2) 0.96895(10) 0.0161(7) Uani 1 1 d .
C114 C 0.2354(3) -0.2362(2) 0.97971(10) 0.0165(7) Uani 1 1 d .
C115 C 0.3391(3) -0.2295(2) 0.96287(11) 0.0176(7) Uani 1 1 d .
C116 C 0.2096(3) -0.3004(2) 1.00765(11) 0.0190(7) Uani 1 1 d .
C117 C 0.3176(3) -0.2969(3) 1.04188(12) 0.0236(8) Uani 1 1 d .
C118 C 0.2968(4) -0.3527(3) 1.07395(13) 0.0314(9) Uani 1 1 d .
C119 C 0.1589(3) -0.3921(2) 0.97890(11) 0.0187(7) Uani 1 1 d .
C120 C 0.0396(3) -0.4162(2) 0.96671(12) 0.0229(8) Uani 1 1 d .
C121 C -0.0048(3) -0.5000(3) 0.94152(13) 0.0279(8) Uani 1 1 d .
C122 C 0.0653(3) -0.5621(2) 0.92716(12) 0.0264(8) Uani 1 1 d .
C123 C 0.1855(3) -0.5401(2) 0.93813(11) 0.0205(7) Uani 1 1 d .
C124 C 0.2275(3) -0.4548(2) 0.96360(11) 0.0198(7) Uani 1 1 d .
C125 C 0.2653(3) -0.6074(2) 0.92249(12) 0.0236(8) Uani 1 1 d .
C126 C 0.3691(3) -0.6039(3) 0.95817(12) 0.0257(8) Uani 1 1 d .
C127 C 0.3334(4) -0.6298(3) 0.99827(14) 0.0350(10) Uani 1 1 d .
C128 C 0.3038(3) -0.6000(2) 0.87887(11) 0.0229(8) Uani 1 1 d .
C129 C 0.2384(3) -0.6487(2) 0.83841(12) 0.0218(7) Uani 1 1 d .
C130 C 0.2732(3) -0.6449(2) 0.79811(12) 0.0249(8) Uani 1 1 d .
C131 C 0.3728(3) -0.5914(2) 0.79754(12) 0.0225(8) Uani 1 1 d .
C132 C 0.4389(3) -0.5381(2) 0.83723(11) 0.0203(7) Uani 1 1 d .
C133 C 0.4023(3) -0.5450(2) 0.87701(12) 0.0220(7) Uani 1 1 d .
C134 C 0.5420(3) -0.4726(2) 0.83632(11) 0.0215(7) Uani 1 1 d .
C135 C 0.6442(3) -0.4665(3) 0.87330(12) 0.0249(8) Uani 1 1 d .
C136 C 0.7523(3) -0.4054(3) 0.87170(14) 0.0368(10) Uani 1 1 d .
H13A H 0.8117 -0.4051 0.8956 0.055 Uiso 1 1 calc R
H13B H 0.7345 -0.3468 0.8748 0.055 Uiso 1 1 calc R
H13C H 0.7787 -0.4259 0.8437 0.055 Uiso 1 1 calc R
C137 C 0.3898(4) 0.0832(3) 0.78573(13) 0.0373(10) Uani 1 1 d .
C138 C 0.4782(4) 0.0555(3) 0.80870(14) 0.0388(11) Uani 1 1 d .
C139 C 0.4967(3) 0.0808(3) 0.85525(12) 0.0258(8) Uani 1 1 d .
C140 C 0.4256(3) 0.1359(3) 0.87550(12) 0.0255(8) Uani 1 1 d .
C141 C 0.3377(3) 0.1614(3) 0.84996(12) 0.0262(8) Uani 1 1 d .
C142 C 0.5876(3) 0.0504(3) 0.88136(13) 0.0262(8) Uani 1 1 d .
C143 C 0.6538(3) -0.0071(3) 0.86529(12) 0.0271(8) Uani 1 1 d .
C144 C 0.7409(3) -0.0406(3) 0.89167(12) 0.0226(8) Uani 1 1 d .
C145 C 0.7817(3) -0.1184(3) 0.87267(13) 0.0306(9) Uani 1 1 d .
C146 C 0.8603(3) -0.1510(3) 0.89832(13) 0.0299(9) Uani 1 1 d .
C147 C 0.8630(3) -0.0361(3) 0.95923(13) 0.0253(8) Uani 1 1 d .
C148 C 0.7844(3) 0.0020(3) 0.93635(13) 0.0246(8) Uani 1 1 d .
C149 C -0.3962(4) 0.2683(3) 0.77116(14) 0.0371(10) Uani 1 1 d .
C150 C -0.3095(4) 0.2400(3) 0.79550(14) 0.0369(10) Uani 1 1 d .
C151 C -0.2713(3) 0.1620(3) 0.77696(12) 0.0241(8) Uani 1 1 d .
C152 C -0.3234(3) 0.1157(3) 0.73428(13) 0.0344(10) Uani 1 1 d .
C153 C -0.4087(3) 0.1487(3) 0.71238(13) 0.0335(9) Uani 1 1 d .
C154 C -0.1776(3) 0.1264(3) 0.79911(13) 0.0282(8) Uani 1 1 d .
C155 C -0.1209(3) 0.1578(3) 0.83973(13) 0.0251(8) Uani 1 1 d .
C156 C -0.0275(3) 0.1176(2) 0.85893(12) 0.0226(8) Uani 1 1 d .
C157 C 0.0203(3) 0.0515(3) 0.83283(13) 0.0332(9) Uani 1 1 d .
C158 C 0.1073(3) 0.0152(3) 0.85209(13) 0.0293(9) Uani 1 1 d .
C159 C 0.1037(3) 0.1066(3) 0.92088(12) 0.0260(8) Uani 1 1 d .
C160 C 0.0164(3) 0.1460(3) 0.90388(12) 0.0246(8) Uani 1 1 d .
N1 N 0.9840(3) -0.6839(2) 0.77452(11) 0.0317(8) Uani 1 1 d .
N2 N 0.3718(2) -0.5316(2) 0.60152(10) 0.0245(7) Uani 1 1 d .
N3 N 1.2231(3) -0.5937(2) 0.70208(11) 0.0316(8) Uani 1 1 d .
N4 N 0.6226(2) -0.3721(2) 0.56300(11) 0.0301(7) Uani 1 1 d .
N11 N 0.3193(3) 0.1352(2) 0.80523(10) 0.0269(7) Uani 1 1 d .
N12 N 0.9003(2) -0.1114(2) 0.94104(10) 0.0243(7) Uani 1 1 d .
N13 N -0.4454(3) 0.2234(2) 0.73013(11) 0.0311(8) Uani 1 1 d .
N14 N 0.1484(2) 0.0410(2) 0.89593(10) 0.0215(6) Uani 1 1 d .
H12D H 0.125(3) -0.089(2) 0.9372(11) 0.012(8) Uiso 1 1 d .
H15A H 0.242(3) -0.048(2) 0.5309(10) 0.007(8) Uiso 1 1 d .
H4 H 0.492(2) 0.182(2) 0.6162(10) 0.000(7) Uiso 1 1 d .
H26B H -0.162(3) -0.054(2) 0.6309(10) 0.010(8) Uiso 1 1 d .
H16D H 0.152(3) -0.276(2) 1.0258(11) 0.010(8) Uiso 1 1 d .
H35F H 0.616(2) -0.4510(19) 0.9032(10) 0.000(7) Uiso 1 1 d .
H6A H 0.142(3) -0.216(2) 0.5295(11) 0.013(8) Uiso 1 1 d .
H8B H 0.164(3) -0.156(2) 0.4730(10) 0.006(8) Uiso 1 1 d .
H7A H 0.383(4) -0.219(3) 0.4708(15) 0.049(13) Uiso 1 1 d .
H17E H 0.334(3) -0.233(2) 1.0632(12) 0.019(9) Uiso 1 1 d .
H9E H 0.664(3) -0.094(2) 1.0191(12) 0.021(9) Uiso 1 1 d .
H8E H 0.656(3) -0.169(2) 0.9429(11) 0.016(9) Uiso 1 1 d .
H15D H 0.393(2) -0.273(2) 0.9675(10) 0.007(8) Uiso 1 1 d .
H8A H 0.243(3) -0.144(2) 0.4354(13) 0.028(10) Uiso 1 1 d .
H24D H 0.304(3) -0.433(2) 0.9720(12) 0.027(10) Uiso 1 1 d .
H24A H 0.104(3) 0.021(2) 0.5964(12) 0.024(10) Uiso 1 1 d .
H14 H 0.007(3) -0.163(3) 0.9724(13) 0.026(10) Uiso 1 1 d .
H26E H 0.414(3) -0.660(2) 0.9504(12) 0.022(9) Uiso 1 1 d .
H18E H 0.231(3) -0.337(2) 1.0879(10) 0.005(8) Uiso 1 1 d .
H35A H -0.125(3) -0.307(2) 0.5584(11) 0.018(9) Uiso 1 1 d .
H3A H 0.396(3) -0.409(2) 0.5535(12) 0.025(10) Uiso 1 1 d .
H27D H 0.279(3) -0.581(3) 1.0132(13) 0.033(11) Uiso 1 1 d .
H21A H 0.311(3) 0.208(3) 0.7310(13) 0.029(10) Uiso 1 1 d .
H17B H 0.194(3) 0.127(2) 0.5048(12) 0.021(9) Uiso 1 1 d .
H33A H -0.002(3) -0.154(2) 0.5987(12) 0.017(9) Uiso 1 1 d .
H26A H -0.078(3) -0.029(2) 0.6000(12) 0.018(9) Uiso 1 1 d .
H21D H -0.070(3) -0.510(3) 0.9337(13) 0.030(11) Uiso 1 1 d .
H9D H 0.610(3) -0.031(3) 0.9915(13) 0.036(11) Uiso 1 1 d .
H35D H 0.669(3) -0.534(2) 0.8715(11) 0.016(9) Uiso 1 1 d .
H7D H 0.499(3) -0.103(2) 0.9154(11) 0.015(9) Uiso 1 1 d .
H36A H -0.151(3) -0.389(2) 0.4807(12) 0.024(10) Uiso 1 1 d .
H34D H 0.575(3) -0.492(3) 0.8048(15) 0.047(12) Uiso 1 1 d .
H30D H 0.225(3) -0.676(2) 0.7684(12) 0.025(10) Uiso 1 1 d .
H17 H 0.097(4) -0.696(3) 0.8182(16) 0.054(14) Uiso 1 1 d .
H35A H -0.046(2) -0.263(2) 0.5316(10) 0.008(8) Uiso 1 1 d .
H34A H 0.027(3) -0.377(2) 0.5836(11) 0.020(9) Uiso 1 1 d .
H17D H 0.385(3) -0.318(3) 1.0240(14) 0.040(12) Uiso 1 1 d .
H8D H 0.571(3) -0.226(2) 0.9661(10) 0.011(8) Uiso 1 1 d .
H16 H 0.045(5) -0.664(4) 0.8859(19) 0.077(19) Uiso 1 1 d .
H9A H 0.238(3) -0.300(3) 0.4112(13) 0.036(11) Uiso 1 1 d .
H18 H 0.350(3) -0.593(2) 0.7392(12) 0.018(9) Uiso 1 1 d .
H12 H 0.386(5) -0.109(4) 0.860(2) 0.09(2) Uiso 1 1 d .
H25D H 0.213(3) -0.671(3) 0.9146(13) 0.036(11) Uiso 1 1 d .
H30A H 0.149(3) -0.214(3) 0.7310(14) 0.038(11) Uiso 1 1 d .
H15 H -0.010(3) -0.309(3) 0.9826(14) 0.039(13) Uiso 1 1 d .
H33A H 0.450(3) -0.507(2) 0.9066(11) 0.017(9) Uiso 1 1 d .
H18A H 0.082(4) 0.198(3) 0.5787(15) 0.045(12) Uiso 1 1 d .
H17A H 0.135(3) 0.063(2) 0.5326(11) 0.012(8) Uiso 1 1 d .
H1 H 0.252(4) -0.474(3) 0.5913(16) 0.063(15) Uiso 1 1 d .
H12A H 0.645(4) 0.024(3) 0.5771(15) 0.055(13) Uiso 1 1 d .
H18D H 0.277(3) -0.425(3) 1.0537(14) 0.039(11) Uiso 1 1 d .
H2 H 0.523(5) -0.345(4) 0.534(2) 0.10(2) Uiso 1 1 d .
H69A H 0.613(2) -0.2740(19) 0.7287(10) 0.000(7) Uiso 1 1 d .
H60D H -0.017(3) 0.194(3) 0.9267(13) 0.032(11) Uiso 1 1 d .
H47D H 0.890(3) -0.010(2) 0.9884(11) 0.014(9) Uiso 1 1 d .
H42D H 0.587(3) 0.071(3) 0.9114(14) 0.041(12) Uiso 1 1 d .
H52A H 1.085(3) -0.635(2) 0.6058(12) 0.018(9) Uiso 1 1 d .
H43A H 0.652(3) -0.688(3) 0.6503(12) 0.025(10) Uiso 1 1 d .
H53D H -0.445(3) 0.126(3) 0.6832(14) 0.042(12) Uiso 1 1 d .
H53A H 1.235(3) -0.675(3) 0.6397(13) 0.033(11) Uiso 1 1 d .
H26E H 0.420(4) -0.542(3) 0.9694(15) 0.052(13) Uiso 1 1 d .
H25A H -0.026(3) 0.015(2) 0.6928(12) 0.025(10) Uiso 1 1 d .
H54A H 0.926(3) -0.541(3) 0.6031(13) 0.031(11) Uiso 1 1 d .
H58A H 0.650(4) -0.274(3) 0.6070(15) 0.050(14) Uiso 1 1 d .
H9F H 0.526(4) -0.092(3) 1.0145(14) 0.043(12) Uiso 1 1 d .
H41A H 0.961(3) -0.776(3) 0.7234(13) 0.035(12) Uiso 1 1 d .
H48A H 0.522(3) -0.703(3) 0.5793(14) 0.040(12) Uiso 1 1 d .
H59A H 0.617(4) -0.488(3) 0.5246(15) 0.047(13) Uiso 1 1 d .
H70A H 0.680(4) -0.375(3) 0.7619(15) 0.050(13) Uiso 1 1 d .
H46D H 0.893(3) -0.202(3) 0.8873(14) 0.044(12) Uiso 1 1 d .
H50A H 1.032(4) -0.446(3) 0.7261(15) 0.051(13) Uiso 1 1 d .
H59D H 0.142(3) 0.132(3) 0.9550(13) 0.029(10) Uiso 1 1 d .
H58D H 0.136(4) -0.042(3) 0.8323(15) 0.054(13) Uiso 1 1 d .
H45A H 0.562(3) -0.481(3) 0.6905(14) 0.041(12) Uiso 1 1 d .
H18F H 0.368(4) -0.342(3) 1.0964(15) 0.046(12) Uiso 1 1 d .
H16A H 0.325(4) 0.184(3) 0.5798(15) 0.052(13) Uiso 1 1 d .
H36C H -0.099(3) -0.455(3) 0.5109(14) 0.043(12) Uiso 1 1 d .
H18C H 0.048(5) 0.194(4) 0.5264(19) 0.091(19) Uiso 1 1 d .
H27B H -0.201(4) 0.084(3) 0.6089(15) 0.050(13) Uiso 1 1 d .
H42A H 0.707(4) -0.524(3) 0.7170(15) 0.057(14) Uiso 1 1 d .
H9C H 0.103(5) -0.263(4) 0.4065(19) 0.089(18) Uiso 1 1 d .
H45D H 0.753(3) -0.158(3) 0.8389(14) 0.045(12) Uiso 1 1 d .
H8 H 0.157(4) -0.374(3) 0.6361(17) 0.061(15) Uiso 1 1 d .
H36B H -0.017(4) -0.394(3) 0.4845(16) 0.063(15) Uiso 1 1 d .
H57A H 0.804(4) -0.299(4) 0.6557(19) 0.082(18) Uiso 1 1 d .
H6D H 0.520(3) -0.341(3) 0.8998(14) 0.039(12) Uiso 1 1 d .
H37D H 0.372(3) 0.063(2) 0.7570(12) 0.023(10) Uiso 1 1 d .
H63A H 0.275(3) -0.107(3) 0.6664(13) 0.035(11) Uiso 1 1 d .
H3 H 0.524(7) -0.231(6) 0.506(3) 0.18(3) Uiso 1 1 d .
H52D H -0.301(3) 0.059(2) 0.7178(12) 0.020(9) Uiso 1 1 d .
H41D H 0.284(3) 0.200(3) 0.8652(13) 0.033(11) Uiso 1 1 d .
H38D H 0.526(4) 0.019(3) 0.7954(16) 0.062(15) Uiso 1 1 d .
H60A H 0.746(3) -0.543(2) 0.5673(11) 0.019(9) Uiso 1 1 d .
H37A H 0.988(4) -0.566(3) 0.8242(17) 0.065(15) Uiso 1 1 d .
H50D H -0.278(4) 0.274(3) 0.8236(15) 0.048(13) Uiso 1 1 d .
H48D H 0.758(3) 0.063(3) 0.9538(14) 0.044(12) Uiso 1 1 d .
H55D H -0.133(3) 0.207(3) 0.8572(13) 0.037(12) Uiso 1 1 d .
H18B H 0.185(4) 0.260(4) 0.5578(17) 0.074(16) Uiso 1 1 d .
H13 H 0.269(3) -0.030(2) 0.9020(11) 0.016(9) Uiso 1 1 d .
H9B H 0.124(4) -0.305(3) 0.4418(15) 0.051(13) Uiso 1 1 d .
H40A H 0.826(3) -0.733(3) 0.6761(13) 0.030(10) Uiso 1 1 d .
H61A H 0.545(4) -0.169(3) 0.7585(15) 0.056(13) Uiso 1 1 d .
H55A H 0.895(3) -0.410(2) 0.6756(12) 0.025(10) Uiso 1 1 d .
H38A H 0.843(4) -0.512(3) 0.7813(15) 0.053(13) Uiso 1 1 d .
H64A H 0.408(6) -0.093(5) 0.610(2) 0.13(3) Uiso 1 1 d .
H49D H -0.428(3) 0.324(3) 0.7832(13) 0.038(12) Uiso 1 1 d .
H27A H -0.177(4) 0.095(3) 0.6672(16) 0.057(14) Uiso 1 1 d .
H71A H 0.891(4) -0.351(4) 0.8024(18) 0.078(17) Uiso 1 1 d .
H27G H 0.283(4) -0.695(4) 0.9878(17) 0.074(16) Uiso 1 1 d .
H27F H 0.407(3) -0.271(3) 0.7698(15) 0.045(12) Uiso 1 1 d .
H7 H 0.090(5) 0.001(5) 0.745(2) 0.12(2) Uiso 1 1 d .
H27E H 0.409(4) -0.632(3) 1.0182(15) 0.055(14) Uiso 1 1 d .
H11 H 0.450(4) -0.480(4) 0.7584(17) 0.073(17) Uiso 1 1 d .
H65A H 0.640(4) -0.101(3) 0.6369(16) 0.061(14) Uiso 1 1 d .
H27C H -0.054(5) 0.140(4) 0.636(2) 0.12(2) Uiso 1 1 d .
H46A H 0.394(4) -0.440(3) 0.6579(15) 0.054(14) Uiso 1 1 d .
H6 H 0.184(4) 0.127(3) 0.7646(16) 0.057(15) Uiso 1 1 d .
H40D H 0.431(3) 0.149(2) 0.9042(13) 0.026(10) Uiso 1 1 d .
H54D H -0.166(3) 0.070(3) 0.7791(14) 0.047(13) Uiso 1 1 d .
H49A H 1.201(4) -0.498(3) 0.7514(17) 0.065(15) Uiso 1 1 d .
H5 H 0.452(6) 0.235(5) 0.689(2) 0.13(3) Uiso 1 1 d .
H43D H 0.639(3) -0.037(3) 0.8330(14) 0.040(12) Uiso 1 1 d .
H47A H 0.374(4) -0.625(3) 0.5498(17) 0.067(15) Uiso 1 1 d .
H62A H 0.330(4) -0.131(3) 0.7390(15) 0.054(13) Uiso 1 1 d .
H57D H -0.003(4) 0.037(3) 0.8009(17) 0.071(16) Uiso 1 1 d .
H73A H 0.935(4) -0.115(3) 0.7557(16) 0.061(14) Uiso 1 1 d .

loop_
_atom_site_aniso_label
_atom_site_aniso_U_11
_atom_site_aniso_U_22
_atom_site_aniso_U_33
_atom_site_aniso_U_23
_atom_site_aniso_U_13
_atom_site_aniso_U_12
O1 0.0202(12) 0.0224(14) 0.0288(13) 0.0114(11) 0.0074(10) 0.0084(10)
O2 0.0213(12) 0.0386(17) 0.0296(14) 0.0127(13) 0.0110(11) 0.0102(11)
O3 0.0232(13) 0.0407(18) 0.0495(18) 0.0156(15) 0.0113(12) 0.0084(12)
O4 0.0319(14) 0.0295(16) 0.0319(15) 0.0053(13) 0.0050(12) 0.0005(12)
O5 0.0287(13) 0.0299(15) 0.0235(13) 0.0092(12) -0.0035(11) 0.0012(11)
O6 0.0297(13) 0.0302(15) 0.0154(12) 0.0017(11) -0.0013(11) 0.0090(11)
O7 0.0475(16) 0.0252(15) 0.0155(12) 0.0007(11) -0.0027(11) 0.0083(12)
O8 0.0365(14) 0.0212(14) 0.0245(13) 0.0077(11) -0.0016(11) 0.0106(11)
O9 0.0446(18) 0.064(2) 0.076(3) 0.039(2) 0.0261(17) 0.0078(17)
O10' 0.43(4) 0.064(11) 0.052(11) -0.018(8) -0.112(16) 0.008(17)
O10 0.038(4) 0.241(11) 0.049(4) 0.022(5) 0.019(3) -0.016(5)
O11 0.0581(18) 0.0264(16) 0.0162(13) 0.0023(11) 0.0055(12) 0.0109(13)
O12 0.0546(17) 0.0252(15) 0.0200(13) 0.0085(12) 0.0041(12) 0.0197(13)
O13 0.0175(11) 0.0236(14) 0.0296(13) 0.0158(11) 0.0083(10) 0.0102(10)
O14 0.0135(11) 0.0316(15) 0.0275(13) 0.0129(12) 0.0060(10) 0.0072(10)
O15 0.0220(13) 0.0261(16) 0.0469(17) 0.0076(13) 0.0071(12) -0.0010(11)
O16 0.0310(14) 0.0252(15) 0.0379(16) 0.0050(13) 0.0016(13) -0.0029(12)
O17 0.0250(13) 0.0292(15) 0.0266(14) 0.0067(12) -0.0072(11) 0.0044(11)
O18 0.0292(13) 0.0299(15) 0.0173(12) 0.0016(11) 0.0016(11) 0.0099(11)
C1 0.0181(16) 0.0221(19) 0.0152(16) 0.0039(14) -0.0008(13) 0.0028(14)
C2 0.0158(15) 0.0222(19) 0.0194(16) 0.0047(14) 0.0046(13) 0.0055(14)
C3 0.0177(16) 0.025(2) 0.0255(18) 0.0080(16) 0.0063(14) 0.0103(14)
C4 0.0160(15) 0.029(2) 0.0204(17) 0.0047(15) 0.0063(13) 0.0062(14)
C5 0.0219(16) 0.025(2) 0.0156(16) 0.0068(15) 0.0045(13) 0.0055(14)
C6 0.0193(16) 0.0210(19) 0.0165(16) 0.0032(14) 0.0007(13) 0.0068(14)
C7 0.0246(18) 0.034(2) 0.0179(17) 0.0099(16) 0.0071(14) 0.0092(16)
C8 0.032(2) 0.034(2) 0.0189(17) 0.0112(17) 0.0033(15) 0.0093(17)
C9 0.028(2) 0.045(3) 0.027(2) 0.0038(19) 0.0028(16) 0.0092(18)
C10 0.034(2) 0.031(2) 0.0190(17) 0.0146(16) 0.0074(15) 0.0085(17)
C11 0.0278(19) 0.035(2) 0.0266(19) 0.0190(18) 0.0084(15) 0.0054(17)
C12 0.0224(18) 0.035(2) 0.034(2) 0.0189(19) 0.0058(16) 0.0025(16)
C13 0.032(2) 0.029(2) 0.0213(18) 0.0121(16) 0.0038(15) -0.0017(16)
C14 0.0307(19) 0.030(2) 0.0187(17) 0.0154(16) 0.0049(15) 0.0054(16)
C15 0.0261(18) 0.034(2) 0.0159(16) 0.0126(16) 0.0044(14) 0.0017(16)
C16 0.0300(19) 0.025(2) 0.0182(17) 0.0094(15) 0.0008(14) 0.0018(16)
C17 0.0303(19) 0.035(2) 0.0227(18) 0.0141(17) -0.0014(15) 0.0064(17)
C18 0.036(2) 0.044(3) 0.035(2) 0.016(2) 0.0045(18) 0.014(2)
C19 0.0287(18) 0.024(2) 0.0183(17) 0.0070(15) 0.0007(14) 0.0064(15)
C20 0.0288(18) 0.025(2) 0.0215(18) 0.0098(16) -0.0001(15) 0.0105(16)
C21 0.0266(18) 0.0217(19) 0.0196(17) 0.0038(15) -0.0023(14) 0.0076(15)
C22 0.0298(18) 0.023(2) 0.0149(16) 0.0043(14) 0.0045(14) 0.0142(15)
C23 0.0246(17) 0.0209(19) 0.0180(16) 0.0041(14) -0.0011(14) 0.0065(15)
C24 0.0242(17) 0.027(2) 0.0181(17) 0.0060(15) -0.0002(14) 0.0069(15)
C25 0.0243(17) 0.027(2) 0.0169(16) 0.0023(15) 0.0009(14) 0.0085(15)
C26 0.0298(19) 0.028(2) 0.0197(18) 0.0040(16) -0.0007(15) 0.0094(16)
C27 0.030(2) 0.047(3) 0.041(2) 0.016(2) 0.0003(18) 0.014(2)
C28 0.0198(16) 0.0207(19) 0.0176(16) 0.0031(14) 0.0028(13) 0.0059(14)
C29 0.0279(18) 0.024(2) 0.0154(16) 0.0015(15) 0.0011(14) 0.0049(15)
C30 0.0271(18) 0.026(2) 0.0145(16) 0.0034(15) -0.0007(14) 0.0046(15)
C31 0.0206(16) 0.0175(18) 0.0219(17) 0.0053(14) 0.0011(13) 0.0046(14)
C32 0.0172(15) 0.0208(19) 0.0166(16) 0.0033(14) 0.0025(13) 0.0021(13)
C33 0.0162(15) 0.0245(19) 0.0162(16) 0.0054(14) 0.0004(13) 0.0076(14)
C34 0.0158(15) 0.0195(18) 0.0161(16) 0.0027(14) 0.0044(12) 0.0050(13)
C35 0.0175(16) 0.0236(19) 0.0184(16) 0.0050(15) 0.0009(13) 0.0078(14)
C36 0.0232(17) 0.029(2) 0.0201(17) 0.0002(16) -0.0029(14) 0.0060(15)
C37 0.047(3) 0.050(3) 0.035(2) 0.003(2) -0.014(2) 0.017(2)
C38 0.053(3) 0.044(3) 0.035(2) 0.006(2) -0.006(2) 0.024(2)
C39 0.0294(19) 0.029(2) 0.0271(19) 0.0082(17) -0.0024(16) 0.0083(16)
C40 0.0255(19) 0.034(2) 0.032(2) 0.0080(18) -0.0006(16) 0.0109(17)
C41 0.030(2) 0.036(2) 0.032(2) 0.0066(19) -0.0030(17) 0.0143(18)
C42 0.038(2) 0.033(2) 0.027(2) 0.0046(18) -0.0009(17) 0.0179(18)
C43 0.0233(17) 0.023(2) 0.0289(19) 0.0083(16) 0.0080(15) 0.0065(15)
C44 0.0171(15) 0.0187(18) 0.0249(18) 0.0055(15) 0.0080(14) 0.0075(14)
C45 0.0310(19) 0.030(2) 0.0230(19) 0.0002(17) 0.0017(16) 0.0145(17)
C46 0.032(2) 0.029(2) 0.027(2) -0.0004(17) 0.0052(16) 0.0191(17)
C47 0.0217(17) 0.024(2) 0.0240(18) 0.0092(16) 0.0068(14) 0.0060(15)
C48 0.0249(17) 0.026(2) 0.0239(18) 0.0075(16) 0.0078(14) 0.0124(15)
C49 0.054(3) 0.044(3) 0.030(2) 0.012(2) -0.003(2) 0.021(2)
C50 0.040(2) 0.037(3) 0.031(2) 0.0121(19) 0.0061(18) 0.0121(19)
C51 0.0239(18) 0.032(2) 0.033(2) 0.0191(18) 0.0028(16) 0.0023(16)
C52 0.0306(19) 0.031(2) 0.0247(19) 0.0067(17) 0.0018(16) 0.0058(17)
C53 0.0272(19) 0.034(2) 0.029(2) 0.0137(18) 0.0029(16) 0.0064(17)
C54 0.0284(19) 0.032(2) 0.031(2) 0.0136(19) 0.0030(16) 0.0027(17)
C55 0.0257(19) 0.050(3) 0.027(2) 0.019(2) 0.0083(16) 0.0082(18)
C56 0.0209(17) 0.038(2) 0.029(2) 0.0141(18) 0.0105(15) 0.0092(16)
C57 0.039(2) 0.054(3) 0.024(2) 0.002(2) 0.0077(18) 0.025(2)
C58 0.037(2) 0.043(3) 0.036(2) 0.003(2) 0.0144(19) 0.028(2)
C59 0.0221(19) 0.031(2) 0.045(3) 0.005(2) -0.0027(17) 0.0042(17)
C60 0.0239(19) 0.030(2) 0.050(3) 0.013(2) 0.0010(18) 0.0038(17)
C61 0.037(2) 0.049(3) 0.039(2) 0.015(2) 0.0090(19) 0.010(2)
C62 0.043(3) 0.059(3) 0.043(3) 0.024(2) 0.007(2) 0.007(2)
C63 0.039(2) 0.062(3) 0.047(3) 0.021(3) 0.007(2) 0.006(2)
C64 0.067(3) 0.056(3) 0.036(3) 0.024(2) 0.006(2) 0.005(3)
C65 0.048(3) 0.042(3) 0.041(2) 0.018(2) 0.018(2) 0.013(2)
C66 0.044(2) 0.033(2) 0.029(2) 0.0110(18) 0.0122(18) 0.0074(19)
C67 0.040(2) 0.046(3) 0.035(2) 0.006(2) 0.0155(19) 0.007(2)
C68 0.054(3) 0.033(2) 0.030(2) 0.0093(19) 0.016(2) 0.013(2)
C69 0.042(2) 0.041(3) 0.032(2) 0.003(2) 0.0054(19) 0.012(2)
C70 0.054(3) 0.039(3) 0.033(2) 0.011(2) 0.015(2) 0.018(2)
C71 0.040(2) 0.055(3) 0.055(3) 0.019(3) 0.019(2) 0.020(2)
C72 0.039(2) 0.052(3) 0.055(3) 0.020(3) 0.019(2) 0.008(2)
C73 0.045(3) 0.048(3) 0.035(2) 0.005(2) 0.018(2) 0.018(2)
C74' 0.102(8) 0.074(8) 0.091(10) 0.057(8) -0.003(7) 0.002(7)
C74 0.045(7) 0.062(10) 0.050(8) 0.031(8) -0.002(6) 0.001(7)
C75 0.120(7) 0.070(6) 0.201(11) 0.020(6) -0.098(7) -0.010(5)
C101 0.0185(16) 0.0226(19) 0.0216(17) 0.0063(15) 0.0039(13) 0.0076(14)
C102 0.0325(19) 0.026(2) 0.0182(17) 0.0022(15) 0.0034(15) 0.0072(16)
C103 0.040(2) 0.028(2) 0.0182(18) 0.0052(16) 0.0008(16) 0.0114(17)
C104 0.0301(19) 0.0204(19) 0.0228(18) 0.0077(15) -0.0002(15) 0.0110(15)
C105 0.0162(15) 0.0201(18) 0.0207(17) 0.0065(14) 0.0058(13) 0.0050(13)
C106 0.0168(15) 0.0213(19) 0.0176(16) 0.0066(14) 0.0008(13) 0.0050(14)
C107 0.0133(14) 0.0178(18) 0.0180(16) 0.0042(14) 0.0013(12) 0.0061(13)
C108 0.0165(15) 0.0202(19) 0.0207(17) 0.0043(14) 0.0018(13) 0.0064(14)
C109 0.0171(16) 0.026(2) 0.0229(18) 0.0006(15) -0.0012(14) 0.0056(14)
C110 0.0118(14) 0.0172(17) 0.0164(15) 0.0033(13) 0.0021(12) 0.0017(12)
C111 0.0159(15) 0.0171(18) 0.0172(16) 0.0064(14) 0.0003(12) 0.0020(13)
C112 0.0143(15) 0.0242(19) 0.0265(18) 0.0101(15) 0.0033(13) 0.0090(14)
C113 0.0102(14) 0.0188(18) 0.0175(16) 0.0034(14) 0.0016(12) -0.0003(12)
C114 0.0153(15) 0.0171(18) 0.0159(15) 0.0040(13) -0.0002(12) 0.0016(13)
C115 0.0179(15) 0.0191(18) 0.0162(16) 0.0054(14) -0.0002(13) 0.0061(13)
C116 0.0187(16) 0.025(2) 0.0162(16) 0.0091(15) 0.0029(13) 0.0051(14)
C117 0.0233(17) 0.028(2) 0.0200(17) 0.0097(16) -0.0005(14) 0.0029(15)
C118 0.030(2) 0.043(3) 0.0230(19) 0.0151(18) 0.0002(16) 0.0029(18)
C119 0.0191(16) 0.0213(19) 0.0178(16) 0.0094(14) 0.0039(13) 0.0011(14)
C120 0.0235(17) 0.026(2) 0.0240(18) 0.0101(16) 0.0088(14) 0.0078(15)
C121 0.0185(18) 0.031(2) 0.033(2) 0.0088(18) 0.0016(15) -0.0008(16)
C122 0.034(2) 0.021(2) 0.0241(19) 0.0093(16) 0.0017(16) 0.0035(16)
C123 0.0265(17) 0.0211(19) 0.0155(16) 0.0082(14) 0.0010(13) 0.0055(15)
C124 0.0231(17) 0.0215(19) 0.0173(16) 0.0117(14) 0.0008(13) 0.0018(14)
C125 0.0260(18) 0.022(2) 0.0227(18) 0.0083(15) -0.0028(14) 0.0062(15)
C126 0.0274(18) 0.026(2) 0.0223(18) 0.0077(16) -0.0064(14) 0.0060(16)
C127 0.040(2) 0.043(3) 0.026(2) 0.0150(19) 0.0045(18) 0.013(2)
C128 0.0297(18) 0.0210(19) 0.0187(17) 0.0064(15) -0.0015(14) 0.0097(15)
C129 0.0200(16) 0.0205(19) 0.0248(18) 0.0065(15) -0.0019(14) 0.0075(14)
C130 0.0277(18) 0.0210(19) 0.0242(18) 0.0025(15) -0.0027(15) 0.0117(15)
C131 0.0270(18) 0.0212(19) 0.0218(17) 0.0069(15) 0.0022(14) 0.0136(15)
C132 0.0266(17) 0.0134(17) 0.0202(17) 0.0030(14) -0.0015(14) 0.0088(14)
C133 0.0268(18) 0.0165(18) 0.0202(17) 0.0031(14) -0.0046(14) 0.0056(14)
C134 0.0231(17) 0.024(2) 0.0180(16) 0.0052(15) 0.0024(14) 0.0064(15)
C135 0.0256(18) 0.028(2) 0.0206(17) 0.0039(16) -0.0012(14) 0.0133(16)
C136 0.030(2) 0.044(3) 0.036(2) 0.008(2) 0.0025(17) 0.0112(19)
C137 0.044(2) 0.053(3) 0.0192(19) 0.0115(19) 0.0029(17) 0.023(2)
C138 0.043(2) 0.052(3) 0.028(2) 0.014(2) 0.0069(18) 0.032(2)
C139 0.0225(17) 0.031(2) 0.0263(19) 0.0118(17) 0.0028(15) 0.0068(16)
C140 0.0290(19) 0.029(2) 0.0208(18) 0.0108(16) 0.0014(15) 0.0059(16)
C141 0.0232(17) 0.033(2) 0.0245(19) 0.0103(17) 0.0005(15) 0.0096(16)
C142 0.0218(17) 0.035(2) 0.0252(19) 0.0146(17) -0.0004(15) 0.0069(16)
C143 0.0224(17) 0.042(2) 0.0193(18) 0.0115(17) 0.0048(14) 0.0074(17)
C144 0.0164(16) 0.034(2) 0.0228(18) 0.0130(16) 0.0077(13) 0.0083(15)
C145 0.0264(19) 0.042(3) 0.0230(19) 0.0037(18) 0.0055(15) 0.0155(17)
C146 0.0231(18) 0.037(2) 0.032(2) 0.0072(18) 0.0073(16) 0.0154(17)
C147 0.0155(16) 0.029(2) 0.031(2) 0.0090(17) -0.0008(14) 0.0017(15)
C148 0.0153(16) 0.026(2) 0.032(2) 0.0091(17) 0.0012(14) 0.0006(14)
C149 0.036(2) 0.044(3) 0.031(2) 0.007(2) -0.0024(17) 0.018(2)
C150 0.038(2) 0.042(3) 0.026(2) 0.0012(19) -0.0085(17) 0.0172(19)
C151 0.0223(17) 0.031(2) 0.0214(18) 0.0095(16) 0.0034(14) 0.0087(15)
C152 0.039(2) 0.043(3) 0.025(2) 0.0109(19) 0.0016(17) 0.020(2)
C153 0.033(2) 0.040(3) 0.026(2) 0.0084(18) -0.0045(17) 0.0113(18)
C154 0.0295(19) 0.032(2) 0.0251(19) 0.0081(17) 0.0030(15) 0.0144(17)
C155 0.0240(18) 0.025(2) 0.0270(19) 0.0072(17) 0.0013(15) 0.0111(15)
C156 0.0215(17) 0.024(2) 0.0255(18) 0.0113(16) 0.0014(14) 0.0081(15)
C157 0.034(2) 0.036(2) 0.027(2) 0.0002(18) -0.0021(16) 0.0154(18)
C158 0.0279(19) 0.028(2) 0.031(2) 0.0023(17) 0.0022(16) 0.0130(16)
C159 0.0269(18) 0.034(2) 0.0215(18) 0.0115(17) 0.0046(15) 0.0133(17)
C160 0.0230(17) 0.030(2) 0.0219(18) 0.0044(16) 0.0044(14) 0.0122(16)
N1 0.0253(16) 0.035(2) 0.0333(18) 0.0098(16) -0.0057(14) 0.0079(14)
N2 0.0232(15) 0.0268(18) 0.0285(17) 0.0109(14) 0.0090(13) 0.0109(13)
N3 0.0339(17) 0.038(2) 0.0265(17) 0.0129(16) 0.0027(14) 0.0105(15)
N4 0.0203(15) 0.037(2) 0.0366(19) 0.0115(16) 0.0101(14) 0.0098(14)
N11 0.0281(16) 0.0314(19) 0.0233(16) 0.0113(14) 0.0008(13) 0.0080(14)
N12 0.0146(13) 0.0354(19) 0.0251(16) 0.0096(14) 0.0041(12) 0.0079(13)
N13 0.0270(16) 0.034(2) 0.0320(18) 0.0102(16) -0.0043(14) 0.0109(14)
N14 0.0170(13) 0.0242(17) 0.0275(16) 0.0109(13) 0.0061(12) 0.0089(12)

loop_
_atom_type_symbol
_atom_type_description
_atom_type_scat_dispersion_real
_atom_type_scat_dispersion_imag
_atom_type_scat_source
C C 0.0033 0.0016 'International Tables Vol C Tables 4.2.6.8 and 6.1.1.4'
H H 0.0000 0.0000 'International Tables Vol C Tables 4.2.6.8 and 6.1.1.4'
N N 0.0061 0.0033 'International Tables Vol C Tables 4.2.6.8 and 6.1.1.4'
O O 0.0106 0.0060 'International Tables Vol C Tables 4.2.6.8 and 6.1.1.4'

loop_
_geom_angle_atom_site_label_1
_geom_angle_atom_site_label_2
_geom_angle_atom_site_label_3
_geom_angle
C74' O10' C75 126(6)
C74' O10' O10 158(5)
C75 O10' O10 74.8(17)
O10' O10 C75 38.2(8)
C2 C1 C6 117.2(3)
C2 C1 C34 121.1(3)
C6 C1 C34 121.7(3)
O1 C2 C1 118.7(3)
O1 C2 C3 120.7(3)
C1 C2 C3 120.6(3)
C4 C3 C2 120.0(3)
C3 C4 O2 120.1(3)
C3 C4 C5 121.8(3)
O2 C4 C5 118.1(3)
C6 C5 C4 116.6(3)
C6 C5 C7 121.8(3)
C4 C5 C7 121.6(3)
C5 C6 C1 123.8(3)
C10 C7 C5 111.9(3)
C10 C7 C8 112.3(3)
C5 C7 C8 113.0(3)
C9 C8 C7 112.5(3)
C15 C10 C11 116.5(4)
C15 C10 C7 121.8(3)
C11 C10 C7 121.7(3)
O3 C11 C12 116.7(3)
O3 C11 C10 122.6(4)
C12 C11 C10 120.7(4)
C13 C12 C11 120.5(3)
O4 C13 C12 117.2(3)
O4 C13 C14 121.3(3)
C12 C13 C14 121.5(4)
C15 C14 C13 115.9(3)
C15 C14 C16 122.1(3)
C13 C14 C16 122.1(4)
C14 C15 C10 124.9(4)
C14 C16 C19 111.1(3)
C14 C16 C17 112.4(3)
C19 C16 C17 112.6(3)
C18 C17 C16 112.6(3)
C24 C19 C20 116.8(3)
C24 C19 C16 122.1(3)
C20 C19 C16 121.1(3)
O5 C20 C21 119.8(3)
O5 C20 C19 118.7(3)
C21 C20 C19 121.4(4)
C22 C21 C20 120.1(3)
C21 C22 O6 121.0(3)
C21 C22 C23 121.4(3)
O6 C22 C23 117.6(3)
C22 C23 C24 116.2(3)
C22 C23 C25 121.9(3)
C24 C23 C25 121.9(3)
C19 C24 C23 124.1(3)
C23 C25 C28 111.6(3)
C23 C25 C26 111.6(3)
C28 C25 C26 113.5(3)
C27 C26 C25 110.3(3)
C33 C28 C29 116.8(3)
C33 C28 C25 122.7(3)
C29 C28 C25 120.6(3)
O7 C29 C30 116.2(3)
O7 C29 C28 122.8(3)
C30 C29 C28 121.1(3)
C31 C30 C29 120.1(3)
O8 C31 C30 115.0(3)
O8 C31 C32 124.3(3)
C30 C31 C32 120.7(3)
C33 C32 C31 117.0(3)
C33 C32 C34 122.7(3)
C31 C32 C34 120.2(3)
C28 C33 C32 124.2(3)
C1 C34 C32 110.7(3)
C1 C34 C35 111.7(3)
C32 C34 C35 113.4(3)
C36 C35 C34 112.8(3)
N1 C37 C38 123.2(4)
C37 C38 C39 119.4(4)
C40 C39 C38 116.5(3)
C40 C39 C42 124.6(4)
C38 C39 C42 118.8(4)
C39 C40 C41 119.4(4)
N1 C41 C40 124.2(4)
C43 C42 C39 127.1(4)
C42 C43 C44 125.2(4)
C45 C44 C48 117.3(3)
C45 C44 C43 122.2(3)
C48 C44 C43 120.5(3)
C46 C45 C44 119.2(4)
N2 C46 C45 124.2(4)
N2 C47 C48 123.5(3)
C47 C48 C44 119.3(3)
N3 C49 C50 124.1(4)
C49 C50 C51 117.3(4)
C52 C51 C50 117.9(3)
C52 C51 C54 120.2(4)
C50 C51 C54 121.8(4)
C53 C52 C51 120.8(4)
N3 C53 C52 121.9(4)
C55 C54 C51 127.5(4)
C54 C55 C56 124.4(4)
C60 C56 C57 117.3(4)
C60 C56 C55 122.7(4)
C57 C56 C55 120.0(4)
C58 C57 C56 118.8(4)
N4 C58 C57 123.7(4)
N4 C59 C60 123.8(4)
C59 C60 C56 119.5(4)
C66 C61 C62 119.3(4)
C61 C62 C63 119.8(4)
C64 C63 C62 120.1(4)
C63 C64 C65 121.5(4)
C64 C65 C66 117.8(4)
C61 C66 C65 121.5(4)
C61 C66 C67 120.9(4)
C65 C66 C67 117.5(4)
O9 C67 C68 119.0(4)
O9 C67 C66 117.7(4)
C68 C67 C66 123.3(4)
C73 C68 C69 118.7(4)
C73 C68 C67 118.8(4)
C69 C68 C67 122.3(4)
C70 C69 C68 117.8(4)
C71 C70 C69 123.4(5)
C70 C71 C72 117.9(4)
C73 C72 C71 119.6(4)
C68 C73 C72 122.5(5)
O10' C74' C75 38(4)
O10' C75 C74 119.8(16)
O10' C75 C74' 16(2)
C74 C75 C74' 110.9(11)
O10' C75 O10 67(2)
C74 C75 O10 119.4(8)
C74' C75 O10 83.1(9)
C106 C101 C102 116.7(3)
C106 C101 C134 122.3(3)
C102 C101 C134 120.9(3)
O11 C102 C103 116.3(3)
O11 C102 C101 123.0(3)
C103 C102 C101 120.7(3)
C104 C103 C102 120.8(3)
O12 C104 C103 115.4(3)
O12 C104 C105 123.8(3)
C103 C104 C105 120.8(3)
C106 C105 C104 116.2(3)
C106 C105 C107 122.1(3)
C104 C105 C107 121.7(3)
C101 C106 C105 124.8(3)
C105 C107 C110 111.2(3)
C105 C107 C108 112.7(3)
C110 C107 C108 111.8(3)
C109 C108 C107 112.2(3)
C111 C110 C115 117.6(3)
C111 C110 C107 121.2(3)
C115 C110 C107 121.1(3)
O13 C111 C110 118.2(3)
O13 C111 C112 121.0(3)
C110 C111 C112 120.8(3)
C113 C112 C111 120.1(3)
C112 C113 O14 120.9(3)
C112 C113 C114 121.0(3)
O14 C113 C114 118.1(3)
C115 C114 C113 117.0(3)
C115 C114 C116 121.3(3)
C113 C114 C116 121.6(3)
C110 C115 C114 123.4(3)
C119 C116 C114 112.2(3)
C119 C116 C117 114.5(3)
C114 C116 C117 110.0(3)
C118 C117 C116 113.7(3)
C124 C119 C120 117.4(3)
C124 C119 C116 122.1(3)
C120 C119 C116 120.5(3)
O15 C120 C121 116.5(3)
O15 C120 C119 123.8(3)
C121 C120 C119 119.7(3)
C120 C121 C122 122.0(3)
O16 C122 C121 116.8(3)
O16 C122 C123 123.2(3)
C121 C122 C123 120.0(4)
C124 C123 C122 116.5(3)
C124 C123 C125 122.4(3)
C122 C123 C125 121.2(3)
C119 C124 C123 124.4(3)
C128 C125 C123 111.4(3)
C128 C125 C126 111.5(3)
C123 C125 C126 113.4(3)
C127 C126 C125 112.7(3)
C133 C128 C129 116.9(3)
C133 C128 C125 123.0(3)
C129 C128 C125 120.1(3)
O17 C129 C130 119.5(3)
O17 C129 C128 119.3(3)
C130 C129 C128 121.2(3)
C131 C130 C129 120.2(3)
C130 C131 O18 120.8(3)
C130 C131 C132 120.8(3)
O18 C131 C132 118.3(3)
C133 C132 C131 117.2(3)
C133 C132 C134 122.0(3)
C131 C132 C134 120.7(3)
C128 C133 C132 123.5(3)
C132 C134 C101 110.8(3)
C132 C134 C135 112.8(3)
C101 C134 C135 113.0(3)
C136 C135 C134 114.4(3)
N11 C137 C138 123.8(4)
C137 C138 C139 119.7(4)
C140 C139 C138 116.7(3)
C140 C139 C142 121.5(3)
C138 C139 C142 121.8(3)
C139 C140 C141 120.3(4)
N11 C141 C140 122.4(3)
C143 C142 C139 126.0(4)
C142 C143 C144 125.9(3)
C145 C144 C148 117.5(3)
C145 C144 C143 120.3(3)
C148 C144 C143 122.2(3)
C146 C145 C144 119.7(4)
N12 C146 C145 123.0(4)
N12 C147 C148 123.9(4)
C147 C148 C144 118.4(4)
N13 C149 C150 122.8(4)
C151 C150 C149 119.5(4)
C150 C151 C152 117.2(3)
C150 C151 C154 124.5(3)
C152 C151 C154 118.4(4)
C153 C152 C151 119.6(4)
N13 C153 C152 123.3(4)
C155 C154 C151 127.9(4)
C154 C155 C156 124.0(4)
C157 C156 C160 117.7(3)
C157 C156 C155 121.6(3)
C160 C156 C155 120.7(3)
C158 C157 C156 119.8(4)
N14 C158 C157 122.8(4)
N14 C159 C160 123.3(3)
C156 C160 C159 119.3(3)
C41 N1 C37 117.2(3)
C46 N2 C47 116.3(3)
C53 N3 C49 118.0(3)
C59 N4 C58 116.9(3)
C137 N11 C141 117.1(3)
C146 N12 C147 117.5(3)
C153 N13 C149 117.7(3)
C159 N14 C158 117.1(3)

loop_
_geom_bond_atom_site_label_1
_geom_bond_atom_site_label_2
_geom_bond_distance
O1 C2 1.375(4)
O2 C4 1.383(4)
O3 C11 1.369(4)
O4 C13 1.373(5)
O5 C20 1.383(4)
O6 C22 1.386(4)
O7 C29 1.370(4)
O8 C31 1.373(4)
O9 C67 1.254(5)
O10' C74' 0.50(4)
O10' C75 1.086(19)
O10' O10 1.62(3)
O10 C75 1.695(13)
O11 C102 1.382(4)
O12 C104 1.375(4)
O13 C111 1.368(4)
O14 C113 1.379(4)
O15 C120 1.370(4)
O16 C122 1.372(5)
O17 C129 1.376(4)
O18 C131 1.376(4)
C1 C2 1.388(4)
C1 C6 1.390(5)
C1 C34 1.523(4)
C2 C3 1.401(4)
C3 C4 1.362(5)
C4 C5 1.395(5)
C5 C6 1.387(5)
C5 C7 1.523(5)
C7 C10 1.510(5)
C7 C8 1.527(5)
C8 C9 1.506(6)
C10 C15 1.395(5)
C10 C11 1.409(5)
C11 C12 1.383(6)
C12 C13 1.381(5)
C13 C14 1.411(5)
C14 C15 1.385(5)
C14 C16 1.509(5)
C16 C19 1.535(5)
C16 C17 1.539(5)
C17 C18 1.499(6)
C19 C24 1.384(5)
C19 C20 1.393(5)
C20 C21 1.386(5)
C21 C22 1.375(5)
C22 C23 1.402(5)
C23 C24 1.404(5)
C23 C25 1.525(5)
C25 C28 1.527(5)
C25 C26 1.534(5)
C26 C27 1.522(6)
C28 C33 1.384(5)
C28 C29 1.400(5)
C29 C30 1.387(5)
C30 C31 1.382(5)
C31 C32 1.404(4)
C32 C33 1.386(5)
C32 C34 1.523(5)
C34 C35 1.539(4)
C35 C36 1.514(5)
C37 N1 1.319(6)
C37 C38 1.394(6)
C38 C39 1.399(6)
C39 C40 1.372(5)
C39 C42 1.468(5)
C40 C41 1.394(5)
C41 N1 1.313(5)
C42 C43 1.315(5)
C43 C44 1.474(5)
C44 C45 1.389(5)
C44 C48 1.391(5)
C45 C46 1.375(5)
C46 N2 1.333(5)
C47 N2 1.346(5)
C47 C48 1.381(5)
C49 N3 1.334(5)
C49 C50 1.390(5)
C50 C51 1.402(6)
C51 C52 1.378(5)
C51 C54 1.466(5)
C52 C53 1.376(5)
C53 N3 1.331(5)
C54 C55 1.319(6)
C55 C56 1.468(5)
C56 C60 1.383(6)
C56 C57 1.390(6)
C57 C58 1.379(6)
C58 N4 1.340(5)
C59 N4 1.319(5)
C59 C60 1.376(5)
C61 C66 1.373(6)
C61 C62 1.397(6)
C62 C63 1.413(6)
C63 C64 1.348(6)
C64 C65 1.406(6)
C65 C66 1.408(6)
C66 C67 1.504(6)
C67 C68 1.476(6)
C68 C73 1.355(6)
C68 C69 1.433(6)
C69 C70 1.373(6)
C70 C71 1.358(6)
C71 C72 1.414(7)
C72 C73 1.364(6)
C74' C75 1.435(14)
C74 C75 1.349(16)
C101 C106 1.384(5)
C101 C102 1.396(5)
C101 C134 1.531(5)
C102 C103 1.384(5)
C103 C104 1.381(5)
C104 C105 1.404(5)
C105 C106 1.393(5)
C105 C107 1.519(5)
C107 C110 1.522(4)
C107 C108 1.543(4)
C108 C109 1.530(5)
C110 C111 1.390(4)
C110 C115 1.391(5)
C111 C112 1.397(4)
C112 C113 1.379(5)
C113 C114 1.405(4)
C114 C115 1.394(4)
C114 C116 1.531(5)
C116 C119 1.517(5)
C116 C117 1.548(4)
C117 C118 1.522(5)
C119 C124 1.384(5)
C119 C120 1.394(5)
C120 C121 1.372(5)
C121 C122 1.382(5)
C122 C123 1.400(5)
C123 C124 1.388(5)
C123 C125 1.532(5)
C125 C128 1.521(5)
C125 C126 1.539(5)
C126 C127 1.510(5)
C128 C133 1.389(5)
C128 C129 1.391(5)
C129 C130 1.390(5)
C130 C131 1.374(5)
C131 C132 1.399(5)
C132 C133 1.395(5)
C132 C134 1.516(5)
C134 C135 1.543(5)
C135 C136 1.526(6)
C137 N11 1.333(5)
C137 C138 1.371(5)
C138 C139 1.396(5)
C139 C140 1.375(5)
C139 C142 1.467(5)
C140 C141 1.391(5)
C141 N11 1.342(5)
C142 C143 1.314(5)
C143 C144 1.470(5)
C144 C145 1.395(5)
C144 C148 1.398(5)
C145 C146 1.382(5)
C146 N12 1.330(5)
C147 N12 1.338(5)
C147 C148 1.386(5)
C149 N13 1.329(5)
C149 C150 1.384(5)
C150 C151 1.379(5)
C151 C152 1.383(5)
C151 C154 1.475(5)
C152 C153 1.374(5)
C153 N13 1.321(5)
C154 C155 1.310(5)
C155 C156 1.474(5)
C156 C157 1.380(5)
C156 C160 1.382(5)
C157 C158 1.381(5)
C158 N14 1.343(5)
C159 N14 1.339(5)
C159 C160 1.384(5)
